data_4116675
loop_
_publ_author_name
'Charles P. Casey'
'John R. Nash'
'Chae S. Yi'
'Anthony D. Selmeczy'
'Steven Chung'
'Douglas R. Powell'
'Randy K. Hayashi'

_publ_contact_author
; 
    Prof. Charles P. Casey 
    Department of Chemistry 
    University of Wisconsin 
    Madison, WI  53706-1396  USA 
;
_publ_contact_author_email casey@chem.wisc.edu
_publ_contact_author_fax 1(608)2620381
_publ_contact_author_phone 1(608)2620584
_publ_section_title
;
 Kinetic Addition of Nucleophiles to \h3-Propargyl Rhenium Complexes
 Occurs at the Central Carbon to Produce Rhenacyclobutenes
;
_journal_name_full 'Journal of the American Chemical Society'
_journal_page_first 722
_journal_page_last 733
_journal_paper_doi 10.1021/ja9729847
_journal_volume 120
_journal_year 1998
_chemical_formula_moiety '(C22 H35 O2 P Re)+ (B F4)-'
_chemical_formula_structural '(C22 H35 O2 P Re)+ (B F4)-'
_chemical_formula_sum 'C22 H35 B F4 O2 P Re'
_chemical_formula_weight 635.48
_chemical_name_systematic
; 
 ? 
;
_space_group_IT_number 9
_symmetry_cell_setting monoclinic
_symmetry_space_group_name_Hall 'C -2yc'
_symmetry_space_group_name_H-M 'C 1 c 1'
_atom_sites_solution_hydrogens geom
_atom_sites_solution_primary direct
_atom_sites_solution_secondary difmap
_audit_creation_method SHELXL
_cell_angle_alpha 90.00
_cell_angle_beta 101.218(2)
_cell_angle_gamma 90.00
_cell_formula_units_Z 8
_cell_length_a 25.6741(2)
_cell_length_b 11.9960(3)
_cell_length_c 16.6122(3)
_cell_measurement_reflns_used 8192
_cell_measurement_temperature 133(2)
_cell_measurement_theta_max 25.0
_cell_measurement_theta_min 3.0
_cell_volume 5018.58(16)
_computing_structure_refinement 'SHELXL-93 (Sheldrick, 1993)'
_computing_structure_solution 'SHELXS-86 (Sheldrick, 1990)'
_diffrn_ambient_temperature 133(2)
_diffrn_measurement_device 'Siemens P4/CCD'
_diffrn_measurement_method 'phi scan frames'
_diffrn_radiation_monochromator graphite
_diffrn_radiation_source 'sealed tube'
_diffrn_radiation_type MoK\a
_diffrn_radiation_wavelength 0.71073
_diffrn_reflns_av_R_equivalents 0.0384
_diffrn_reflns_av_sigmaI/netI 0.0601
_diffrn_reflns_limit_h_max 33
_diffrn_reflns_limit_h_min -12
_diffrn_reflns_limit_k_max 15
_diffrn_reflns_limit_k_min 0
_diffrn_reflns_limit_l_max 16
_diffrn_reflns_limit_l_min -21
_diffrn_reflns_number 11098
_diffrn_reflns_theta_max 25.00
_diffrn_reflns_theta_min 1.62
_diffrn_standards_decay_% 0.32
_diffrn_standards_number 367
_exptl_absorpt_coefficient_mu 4.952
_exptl_absorpt_correction_T_max 0.862
_exptl_absorpt_correction_T_min 0.649
_exptl_absorpt_correction_type empirical
_exptl_crystal_colour yellow
_exptl_crystal_density_diffrn 1.682
_exptl_crystal_description 'transparent prism'
_exptl_crystal_F_000 2512
_exptl_crystal_size_max 0.58
_exptl_crystal_size_mid 0.25
_exptl_crystal_size_min 0.05
_refine_diff_density_max 2.979
_refine_diff_density_min -2.033
_refine_diff_density_rms 0.139
_refine_ls_abs_structure_details 'Flack H D (1983), Acta Cryst. A39, 876-881'
_refine_ls_abs_structure_Flack 0.020(10)
_refine_ls_extinction_method none
_refine_ls_goodness_of_fit_all 1.022
_refine_ls_goodness_of_fit_obs 1.030
_refine_ls_hydrogen_treatment riding
_refine_ls_matrix_type full
_refine_ls_number_parameters 559
_refine_ls_number_reflns 5027
_refine_ls_number_restraints 8
_refine_ls_restrained_S_all 1.025
_refine_ls_restrained_S_obs 1.030
_refine_ls_R_factor_all 0.0325
_refine_ls_R_factor_obs 0.0316
_refine_ls_shift/esd_max 0.004
_refine_ls_shift/esd_mean 0.000
_refine_ls_structure_factor_coef Fsqd
_refine_ls_weighting_details 'w=1/[\s^2^(Fo^2^)+(0.0408P)^2^+0.0000P] where P=(Fo^2^+2Fc^2^)/3'
_refine_ls_weighting_scheme calc
_refine_ls_wR_factor_all 0.0785
_refine_ls_wR_factor_obs 0.0777
_reflns_number_observed 4889
_reflns_number_total 5029
_reflns_observed_criterion >2sigma(I)
_cod_data_source_file ja9729847.cif
_cod_data_source_block compound_4a
_cod_depositor_comments
;
The following automatic conversions were performed:

'_refine_ls_weighting_scheme' value 'calc
w=1/[\s^2^(Fo^2^)+(0.0408P)^2^+0.0000P] where P=(Fo^2^+2Fc^2^)/3' was
changed to 'calc'. New tag '_refine_ls_weighting_details' was
created. The value of the new tag was set to
'w=1/[\s^2^(Fo^2^)+(0.0408P)^2^+0.0000P] where P=(Fo^2^+2Fc^2^)/3'.

Automatic conversion script
Id: cif_fix_values 3143 2015-03-26 13:38:13Z robertas 
;
_cod_original_cell_volume 5018.6(2)
_cod_database_code 4116675

loop_
_symmetry_equiv_pos_as_xyz
'x, y, z'
'x, -y, z+1/2'
'x+1/2, y+1/2, z'
'x+1/2, -y+1/2, z+1/2'

loop_
_atom_site_aniso_label
_atom_site_aniso_U_11
_atom_site_aniso_U_22
_atom_site_aniso_U_33
_atom_site_aniso_U_23
_atom_site_aniso_U_13
_atom_site_aniso_U_12
Re1A 0.0188(2) 0.0200(2) 0.0125(2) 0.0008(2) 0.00366(13) -0.00065(15)
C1A 0.035(5) 0.022(5) 0.002(4) 0.003(4) 0.004(4) -0.006(4)
C2A 0.026(5) 0.025(5) 0.018(5) 0.010(4) 0.008(4) 0.003(4)
C3A 0.029(5) 0.011(5) 0.016(5) -0.002(4) 0.004(4) 0.002(4)
P1A 0.0303(13) 0.0232(13) 0.0172(13) 0.0022(10) 0.0042(11) -0.0021(10)
C4A 0.049(7) 0.042(7) 0.029(6) 0.003(5) 0.020(5) -0.005(5)
C5A 0.051(7) 0.028(6) 0.036(7) 0.019(5) 0.002(5) -0.002(5)
C6A 0.044(6) 0.026(5) 0.019(5) -0.008(4) 0.005(5) -0.003(4)
C7A 0.036(6) 0.032(6) 0.007(5) 0.004(4) -0.004(4) 0.003(4)
C8A 0.056(8) 0.051(7) 0.012(5) -0.005(5) -0.009(5) -0.010(6)
C9A 0.045(7) 0.037(6) 0.021(6) -0.012(5) -0.009(5) 0.000(5)
C10A 0.035(6) 0.042(7) 0.036(7) 0.001(5) -0.012(5) 0.015(5)
C11A 0.035(6) 0.023(6) 0.033(6) 0.006(5) 0.007(5) -0.002(4)
O1A 0.064(5) 0.050(5) 0.031(4) -0.017(4) 0.037(4) -0.017(4)
C12A 0.030(6) 0.024(5) 0.024(6) 0.001(4) 0.016(4) 0.009(4)
O2A 0.017(4) 0.053(5) 0.040(5) 0.000(4) 0.008(3) -0.006(3)
C13A 0.022(5) 0.032(6) 0.027(6) 0.007(5) 0.007(4) -0.003(4)
C14A 0.022(5) 0.032(6) 0.017(5) 0.014(4) -0.005(4) -0.002(4)
C15A 0.025(5) 0.020(5) 0.029(6) 0.009(4) 0.001(4) 0.005(4)
C16A 0.019(5) 0.020(5) 0.040(6) 0.008(5) 0.008(4) 0.002(4)
C17A 0.012(4) 0.033(6) 0.026(5) 0.002(4) 0.009(4) 0.004(4)
C18A 0.024(5) 0.024(5) 0.039(6) 0.005(5) 0.002(5) -0.007(4)
C19A 0.042(7) 0.060(8) 0.024(6) 0.016(6) -0.018(5) -0.010(6)
C20A 0.037(6) 0.043(7) 0.027(6) 0.014(5) 0.008(5) -0.005(5)
C21A 0.029(5) 0.015(5) 0.061(8) 0.004(5) 0.001(5) 0.004(4)
C22A 0.031(5) 0.041(6) 0.022(6) 0.005(5) 0.012(4) 0.001(5)
Re1B 0.0206(2) 0.0420(3) 0.0159(2) -0.0102(2) 0.00168(15) 0.0041(2)
C1B 0.023(5) 0.029(5) 0.020(5) 0.003(4) 0.007(4) 0.004(4)
C2B 0.023(4) 0.034(5) 0.014(4) 0.009(4) 0.009(4) -0.011(4)
C3B 0.031(6) 0.051(7) 0.018(6) 0.000(5) -0.004(5) -0.011(5)
P1B 0.0307(14) 0.0245(14) 0.039(2) 0.0098(12) 0.0021(12) -0.0006(11)
C4B 0.049(7) 0.033(7) 0.066(9) 0.025(6) -0.004(7) 0.007(5)
C5B 0.055(8) 0.031(6) 0.058(9) 0.007(6) 0.010(7) -0.014(6)
C6B 0.058(7) 0.021(6) 0.039(7) -0.006(5) 0.016(6) 0.007(5)
C7B 0.046(7) 0.069(9) 0.026(6) -0.005(6) 0.014(6) -0.033(6)
C8B 0.067(10) 0.078(11) 0.053(9) -0.007(8) 0.024(8) -0.043(9)
C9B 0.059(9) 0.103(11) 0.028(7) -0.011(7) 0.028(6) -0.039(8)
C10B 0.046(8) 0.093(11) 0.036(8) -0.013(7) 0.013(6) -0.035(7)
C11B 0.051(7) 0.041(7) 0.025(7) -0.022(5) -0.014(5) 0.021(6)
O1B 0.085(7) 0.049(6) 0.041(6) -0.002(4) -0.018(5) 0.033(5)
C12B 0.056(9) 0.077(10) 0.024(7) -0.028(6) -0.002(6) 0.002(7)
O2B 0.024(5) 0.141(10) 0.055(6) -0.046(6) 0.009(4) 0.012(5)
C13B 0.029(6) 0.029(6) 0.027(6) -0.003(4) 0.006(5) 0.000(4)
C14B 0.033(6) 0.033(6) 0.022(6) -0.004(4) -0.011(4) -0.006(4)
C15B 0.031(6) 0.035(6) 0.050(8) -0.025(6) -0.010(5) 0.007(5)
C16B 0.021(6) 0.081(9) 0.038(7) -0.039(7) 0.015(5) -0.020(6)
C17B 0.017(5) 0.056(7) 0.018(5) -0.002(5) -0.003(4) -0.014(4)
C18B 0.029(6) 0.046(7) 0.043(7) -0.007(6) 0.004(5) 0.003(5)
C19B 0.084(11) 0.072(10) 0.036(8) 0.020(7) -0.017(7) -0.034(8)
C20B 0.069(11) 0.049(9) 0.140(19) -0.023(11) -0.047(12) 0.016(8)
C21B 0.063(10) 0.131(15) 0.085(12) -0.089(12) 0.049(9) -0.026(10)
C22B 0.052(8) 0.101(12) 0.042(8) 0.033(8) -0.024(7) -0.046(8)
B1 0.016(5) 0.020(6) 0.021(6) 0.004(4) -0.002(4) 0.002(4)
F1 0.031(4) 0.056(4) 0.037(4) 0.011(3) -0.004(3) -0.006(3)
F2 0.069(5) 0.084(6) 0.049(5) -0.020(4) 0.005(4) 0.010(5)
F3 0.042(4) 0.056(5) 0.115(8) 0.001(5) -0.011(5) 0.015(4)
F4 0.053(5) 0.139(9) 0.071(6) 0.039(6) 0.004(5) -0.039(5)
B2 0.006(4) 0.003(5) 0.038(7) -0.004(4) 0.009(4) 0.001(3)
F5 0.052(5) 0.051(5) 0.111(8) -0.009(5) 0.037(5) -0.021(4)
F6 0.081(6) 0.033(5) 0.230(13) -0.004(6) 0.095(8) -0.004(4)
F7 0.063(6) 0.058(6) 0.165(11) 0.017(6) 0.042(7) 0.017(4)
F8 0.060(6) 0.098(8) 0.158(12) -0.012(8) 0.009(7) -0.001(5)

loop_
_atom_site_label
_atom_site_type_symbol
_atom_site_fract_x
_atom_site_fract_y
_atom_site_fract_z
_atom_site_U_iso_or_equiv
_atom_site_thermal_displace_type
_atom_site_occupancy
_atom_site_calc_flag
_atom_site_refinement_flags
Re1A Re 0.473110(14) 0.80922(3) 0.42877(2) 0.01704(10) Uani 1 d .
C1A C 0.4459(4) 0.6335(7) 0.4126(5) 0.019(2) Uani 1 d .
H1AA H 0.4073(4) 0.6268(7) 0.3909(5) 0.023 Uiso 1 calc R
H1AB H 0.4662(4) 0.5891(7) 0.3791(5) 0.023 Uiso 1 calc R
C2A C 0.4610(4) 0.6080(8) 0.5035(6) 0.023(2) Uani 1 d .
C3A C 0.4863(4) 0.6988(7) 0.5355(6) 0.019(2) Uani 1 d .
P1A P 0.44354(11) 0.4718(2) 0.5357(2) 0.0236(5) Uani 1 d .
C4A C 0.3890(5) 0.4818(10) 0.5859(7) 0.038(3) Uani 1 d .
H4AA H 0.3579(5) 0.5091(10) 0.5473(7) 0.058 Uiso 1 d R
H4AB H 0.3977(5) 0.5337(10) 0.6322(7) 0.058 Uiso 1 d R
H4AC H 0.3813(5) 0.4081(10) 0.6062(7) 0.058 Uiso 1 d R
C5A C 0.4931(5) 0.3886(9) 0.5990(7) 0.039(3) Uani 1 d .
H5AA H 0.5230(5) 0.3771(9) 0.5710(7) 0.059 Uiso 1 d R
H5AB H 0.4779(5) 0.3163(9) 0.6092(7) 0.059 Uiso 1 d R
H5AC H 0.5057(5) 0.4268(9) 0.6513(7) 0.059 Uiso 1 d R
C6A C 0.4236(4) 0.3897(8) 0.4447(6) 0.030(2) Uani 1 d .
H6AA H 0.4549(4) 0.3553(8) 0.4295(6) 0.045 Uiso 1 d R
H6AB H 0.4059(4) 0.4376(8) 0.3998(6) 0.045 Uiso 1 d R
H6AC H 0.3990(4) 0.3313(8) 0.4550(6) 0.045 Uiso 1 d R
C7A C 0.5185(4) 0.7170(8) 0.6243(6) 0.026(2) Uani 1 d .
C8A C 0.4900(5) 0.6698(10) 0.6881(6) 0.042(3) Uani 1 d .
H8AA H 0.4840(5) 0.5898(10) 0.6783(6) 0.063 Uiso 1 d R
H8AB H 0.4559(5) 0.7078(10) 0.6846(6) 0.063 Uiso 1 d R
H8AC H 0.5118(5) 0.6811(10) 0.7429(6) 0.063 Uiso 1 d R
C9A C 0.5300(5) 0.8400(9) 0.6460(7) 0.037(3) Uani 1 d .
H9AA H 0.5536(5) 0.8704(9) 0.6117(7) 0.055 Uiso 1 d R
H9AB H 0.5470(5) 0.8462(9) 0.7040(7) 0.055 Uiso 1 d R
H9AC H 0.4966(5) 0.8820(9) 0.6363(7) 0.055 Uiso 1 d R
C10A C 0.5724(4) 0.6567(10) 0.6278(8) 0.040(3) Uani 1 d .
H10A H 0.5927(4) 0.6950(10) 0.5919(8) 0.060 Uiso 1 d R
H10B H 0.5659(4) 0.5794(10) 0.6095(8) 0.060 Uiso 1 d R
H10C H 0.5926(4) 0.6575(10) 0.6843(8) 0.060 Uiso 1 d R
C11A C 0.4970(4) 0.7551(9) 0.3335(7) 0.031(2) Uani 1 d .
O1A O 0.5104(4) 0.7238(7) 0.2756(5) 0.044(2) Uani 1 d .
C12A C 0.5475(4) 0.8445(9) 0.4608(6) 0.025(2) Uani 1 d .
O2A O 0.5917(3) 0.8688(6) 0.4756(5) 0.036(2) Uani 1 d .
C13A C 0.3833(4) 0.8507(9) 0.4202(6) 0.026(2) Uani 1 d .
C14A C 0.4013(4) 0.8889(8) 0.3487(6) 0.025(2) Uani 1 d .
C15A C 0.4404(4) 0.9730(8) 0.3723(6) 0.025(2) Uani 1 d .
C16A C 0.4457(4) 0.9881(8) 0.4604(7) 0.026(2) Uani 1 d .
C17A C 0.4106(3) 0.9116(8) 0.4873(6) 0.023(2) Uani 1 d .
C18A C 0.3385(4) 0.7710(8) 0.4229(7) 0.029(2) Uani 1 d .
H18A H 0.3278(4) 0.7351(8) 0.3693(7) 0.044 Uiso 1 d R
H18B H 0.3083(4) 0.8118(8) 0.4365(7) 0.044 Uiso 1 d R
H18C H 0.3503(4) 0.7140(8) 0.4648(7) 0.044 Uiso 1 d R
C19A C 0.3788(5) 0.8546(11) 0.2604(7) 0.045(3) Uani 1 d .
H19A H 0.3693(5) 0.7754(11) 0.2588(7) 0.067 Uiso 1 d R
H19B H 0.4055(5) 0.8673(11) 0.2266(7) 0.067 Uiso 1 d R
H19C H 0.3471(5) 0.8991(11) 0.2390(7) 0.067 Uiso 1 d R
C20A C 0.4644(4) 1.0462(10) 0.3179(7) 0.035(3) Uani 1 d .
H20A H 0.4953(4) 1.0844(10) 0.3502(7) 0.053 Uiso 1 d R
H20B H 0.4383(4) 1.1015(10) 0.2924(7) 0.053 Uiso 1 d R
H20C H 0.4757(4) 1.0011(10) 0.2751(7) 0.053 Uiso 1 d R
C21A C 0.4786(4) 1.0756(8) 0.5103(8) 0.036(3) Uani 1 d .
H21A H 0.5053(4) 1.1033(8) 0.4804(8) 0.054 Uiso 1 d R
H21B H 0.4963(4) 1.0435(8) 0.5628(8) 0.054 Uiso 1 d R
H21C H 0.4557(4) 1.1373(8) 0.5206(8) 0.054 Uiso 1 d R
C22A C 0.3954(4) 0.9078(9) 0.5702(6) 0.030(2) Uani 1 d .
H22A H 0.4192(4) 0.9562(9) 0.6083(6) 0.045 Uiso 1 d R
H22B H 0.3984(4) 0.8311(9) 0.5909(6) 0.045 Uiso 1 d R
H22C H 0.3587(4) 0.9336(9) 0.5655(6) 0.045 Uiso 1 d R
Re1B Re 0.226410(14) 0.54511(3) 0.77109(2) 0.02644(11) Uani 1 d .
C1B C 0.2034(4) 0.6630(8) 0.8604(6) 0.024(2) Uani 1 d .
H1BA H 0.1663(4) 0.6525(8) 0.8675(6) 0.028 Uiso 1 calc R
H1BB H 0.2279(4) 0.6613(8) 0.9143(6) 0.028 Uiso 1 calc R
C2B C 0.2102(4) 0.7623(8) 0.8121(5) 0.023(2) Uani 1 d U
C3B C 0.2363(4) 0.7217(10) 0.7502(6) 0.035(3) Uani 1 d .
P1B P 0.18926(11) 0.8945(2) 0.8448(2) 0.0319(6) Uani 1 d .
C4B C 0.1301(5) 0.9416(10) 0.7772(9) 0.051(4) Uani 1 d .
H4BA H 0.1231(5) 1.0193(10) 0.7900(9) 0.077 Uiso 1 d R
H4BB H 0.1000(5) 0.8950(10) 0.7846(9) 0.077 Uiso 1 d R
H4BC H 0.1349(5) 0.9364(10) 0.7203(9) 0.077 Uiso 1 d R
C5B C 0.2371(5) 1.0063(10) 0.8662(9) 0.048(3) Uani 1 d .
H5BA H 0.2199(5) 1.0729(10) 0.8830(9) 0.072 Uiso 1 d R
H5BB H 0.2512(5) 1.0229(10) 0.8168(9) 0.072 Uiso 1 d R
H5BC H 0.2663(5) 0.9837(10) 0.9105(9) 0.072 Uiso 1 d R
C6B C 0.1725(5) 0.8693(9) 0.9444(7) 0.038(3) Uani 1 d .
H6BA H 0.1560(5) 0.9362(9) 0.9622(7) 0.058 Uiso 1 d R
H6BB H 0.2049(5) 0.8515(9) 0.9843(7) 0.058 Uiso 1 d R
H6BC H 0.1476(5) 0.8067(9) 0.9404(7) 0.058 Uiso 1 d R
C7B C 0.2631(5) 0.7893(12) 0.6939(8) 0.046(3) Uani 1 d .
C8B C 0.2330(6) 0.8919(13) 0.6569(9) 0.064(4) Uani 1 d .
H8BA H 0.2562(6) 0.9378(13) 0.6300(9) 0.096 Uiso 1 d R
H8BB H 0.2216(6) 0.9352(13) 0.7004(9) 0.096 Uiso 1 d R
H8BC H 0.2018(6) 0.8689(13) 0.6164(9) 0.096 Uiso 1 d R
C9B C 0.2738(6) 0.7205(13) 0.6206(8) 0.061(4) Uani 1 d .
H9BA H 0.2969(6) 0.7629(13) 0.5912(8) 0.091 Uiso 1 d R
H9BB H 0.2401(6) 0.7043(13) 0.5835(8) 0.091 Uiso 1 d R
H9BC H 0.2913(6) 0.6504(13) 0.6406(8) 0.091 Uiso 1 d R
C10B C 0.3183(5) 0.8243(13) 0.7445(8) 0.058(4) Uani 1 d .
H10D H 0.3429(5) 0.8378(13) 0.7073(8) 0.087 Uiso 1 d R
H10E H 0.3322(5) 0.7645(13) 0.7829(8) 0.087 Uiso 1 d R
H10F H 0.3145(5) 0.8926(13) 0.7753(8) 0.087 Uiso 1 d R
C11B C 0.2594(5) 0.4880(10) 0.8765(7) 0.042(3) Uani 1 d .
O1B O 0.2760(4) 0.4482(7) 0.9405(6) 0.062(3) Uani 1 d .
C12B C 0.2976(6) 0.5316(12) 0.7582(8) 0.054(4) Uani 1 d .
O2B O 0.3431(4) 0.5218(11) 0.7560(7) 0.073(3) Uani 1 d .
C13B C 0.1357(4) 0.5285(8) 0.7225(7) 0.028(2) Uani 1 d .
C14B C 0.1563(4) 0.4279(9) 0.7662(6) 0.031(2) Uani 1 d .
C15B C 0.1916(4) 0.3793(9) 0.7226(8) 0.041(3) Uani 1 d .
C16B C 0.1936(4) 0.4437(12) 0.6529(8) 0.046(3) Uani 1 d .
C17B C 0.1573(4) 0.5378(9) 0.6514(6) 0.031(2) Uani 1 d .
C18B C 0.0921(4) 0.6000(10) 0.7435(8) 0.040(3) Uani 1 d .
H18D H 0.0833(4) 0.5743(10) 0.7952(8) 0.060 Uiso 1 d R
H18E H 0.0606(4) 0.5946(10) 0.6996(8) 0.060 Uiso 1 d R
H18F H 0.1040(4) 0.6777(10) 0.7493(8) 0.060 Uiso 1 d R
C19B C 0.1400(6) 0.3804(13) 0.8413(8) 0.068(5) Uani 1 d .
H19D H 0.1313(6) 0.4414(13) 0.8757(8) 0.102 Uiso 1 d R
H19E H 0.1693(6) 0.3364(13) 0.8724(8) 0.102 Uiso 1 d R
H19F H 0.1088(6) 0.3327(13) 0.8248(8) 0.102 Uiso 1 d R
C20B C 0.2176(7) 0.2673(13) 0.7415(13) 0.095(8) Uani 1 d .
H20D H 0.2519(7) 0.2666(13) 0.7237(13) 0.143 Uiso 1 d R
H20E H 0.1947(7) 0.2090(13) 0.7123(13) 0.143 Uiso 1 d R
H20F H 0.2233(7) 0.2535(13) 0.8007(13) 0.143 Uiso 1 d R
C21B C 0.2218(6) 0.4194(15) 0.5820(11) 0.088(6) Uani 1 d .
H21D H 0.2356(6) 0.4891(15) 0.5635(11) 0.133 Uiso 1 d R
H21E H 0.1967(6) 0.3858(15) 0.5365(11) 0.133 Uiso 1 d R
H21F H 0.2513(6) 0.3678(15) 0.6005(11) 0.133 Uiso 1 d R
C22B C 0.1391(6) 0.6251(13) 0.5863(9) 0.070(5) Uani 1 d .
H22D H 0.1607(6) 0.6203(13) 0.5439(9) 0.104 Uiso 1 d R
H22E H 0.1430(6) 0.6993(13) 0.6114(9) 0.104 Uiso 1 d R
H22F H 0.1017(6) 0.6122(13) 0.5615(9) 0.104 Uiso 1 d R
B1 B 0.3312(4) 0.1848(8) 0.5281(7) 0.020(2) Uani 1 d .
F1 F 0.3807(3) 0.2036(6) 0.5786(4) 0.043(2) Uani 1 d .
F2 F 0.3411(3) 0.1312(7) 0.4587(5) 0.069(2) Uani 1 d .
F3 F 0.3066(3) 0.2842(6) 0.5032(6) 0.075(3) Uani 1 d .
F4 F 0.3002(3) 0.1197(9) 0.5661(6) 0.089(3) Uani 1 d .
B2 B 0.5874(4) 0.3715(8) 0.4468(7) 0.015(2) Uani 1 d .
F5 F 0.5565(3) 0.2710(7) 0.4362(6) 0.069(3) Uani 1 d .
F6 F 0.6294(4) 0.3591(6) 0.4082(9) 0.106(4) Uani 1 d .
F7 F 0.5534(4) 0.4555(7) 0.4098(8) 0.092(3) Uani 1 d .
F8 F 0.6031(4) 0.3904(9) 0.5228(9) 0.107(4) Uani 1 d .

loop_
_atom_type_symbol
_atom_type_description
_atom_type_scat_dispersion_real
_atom_type_scat_dispersion_imag
_atom_type_scat_source
C C 0.0033 0.0016 'International Tables Vol C Tables 4.2.6.8 and 6.1.1.4'
H H 0.0000 0.0000 'International Tables Vol C Tables 4.2.6.8 and 6.1.1.4'
B B 0.0013 0.0007 'International Tables Vol C Tables 4.2.6.8 and 6.1.1.4'
O O 0.0106 0.0060 'International Tables Vol C Tables 4.2.6.8 and 6.1.1.4'
F F 0.0171 0.0103 'International Tables Vol C Tables 4.2.6.8 and 6.1.1.4'
P P 0.1023 0.0942 'International Tables Vol C Tables 4.2.6.8 and 6.1.1.4'
Re Re -1.0185 7.2310 'International Tables Vol C Tables 4.2.6.8 and 6.1.1.4'

loop_
_geom_angle_atom_site_label_1
_geom_angle_atom_site_label_2
_geom_angle_atom_site_label_3
_geom_angle
C11A Re1A C12A 81.0(4)
C11A Re1A C3A 116.1(4)
C12A Re1A C3A 85.4(4)
C11A Re1A C1A 73.9(4)
C12A Re1A C1A 120.9(4)
C3A Re1A C1A 61.2(3)
C11A Re1A C14A 90.7(4)
C12A Re1A C14A 136.0(4)
C3A Re1A C14A 135.4(3)
C1A Re1A C14A 97.4(3)
C11A Re1A C15A 96.0(4)
C12A Re1A C15A 101.0(4)
C3A Re1A C15A 147.9(4)
C1A Re1A C15A 133.7(4)
C14A Re1A C15A 36.7(3)
C11A Re1A C13A 119.5(4)
C12A Re1A C13A 152.1(4)
C3A Re1A C13A 100.0(4)
C1A Re1A C13A 84.9(4)
C14A Re1A C13A 36.2(3)
C15A Re1A C13A 60.6(4)
C11A Re1A C16A 130.6(4)
C12A Re1A C16A 93.5(4)
C3A Re1A C16A 112.2(3)
C1A Re1A C16A 142.5(3)
C14A Re1A C16A 60.1(4)
C15A Re1A C16A 36.6(4)
C13A Re1A C16A 58.9(4)
C11A Re1A C17A 149.7(4)
C12A Re1A C17A 119.1(4)
C3A Re1A C17A 89.5(3)
C1A Re1A C17A 108.6(3)
C14A Re1A C17A 58.9(3)
C15A Re1A C17A 59.7(4)
C13A Re1A C17A 34.6(4)
C16A Re1A C17A 35.0(3)
C2A C1A Re1A 93.3(6)
C3A C2A C1A 104.1(8)
C3A C2A P1A 139.2(8)
C1A C2A P1A 116.6(7)
C2A C3A C7A 128.5(9)
C2A C3A Re1A 100.7(7)
C7A C3A Re1A 130.7(6)
C4A P1A C5A 107.4(6)
C4A P1A C6A 108.2(5)
C5A P1A C6A 104.1(5)
C4A P1A C2A 110.1(5)
C5A P1A C2A 119.4(5)
C6A P1A C2A 107.2(5)
C8A C7A C9A 107.0(9)
C8A C7A C10A 110.4(9)
C9A C7A C10A 108.1(9)
C8A C7A C3A 111.8(8)
C9A C7A C3A 113.5(8)
C10A C7A C3A 106.0(8)
O1A C11A Re1A 178.6(10)
O2A C12A Re1A 176.0(9)
C17A C13A C14A 107.6(9)
C17A C13A C18A 125.0(9)
C14A C13A C18A 126.9(10)
C17A C13A Re1A 74.3(5)
C14A C13A Re1A 69.3(5)
C18A C13A Re1A 127.9(7)
C15A C14A C13A 108.8(9)
C15A C14A C19A 124.8(9)
C13A C14A C19A 126.2(9)
C15A C14A Re1A 71.7(5)
C13A C14A Re1A 74.6(5)
C19A C14A Re1A 124.3(8)
C14A C15A C16A 106.7(8)
C14A C15A C20A 127.4(10)
C16A C15A C20A 125.0(9)
C14A C15A Re1A 71.6(5)
C16A C15A Re1A 74.8(5)
C20A C15A Re1A 127.1(7)
C17A C16A C15A 107.3(9)
C17A C16A C21A 127.2(10)
C15A C16A C21A 125.4(9)
C17A C16A Re1A 73.5(5)
C15A C16A Re1A 68.6(5)
C21A C16A Re1A 127.2(7)
C13A C17A C16A 109.6(9)
C13A C17A C22A 122.3(9)
C16A C17A C22A 127.1(9)
C13A C17A Re1A 71.1(6)
C16A C17A Re1A 71.5(5)
C22A C17A Re1A 132.5(7)
C12B Re1B C11B 78.9(6)
C12B Re1B C3B 85.4(5)
C11B Re1B C3B 116.8(4)
C12B Re1B C1B 121.5(4)
C11B Re1B C1B 75.2(4)
C3B Re1B C1B 62.5(4)
C12B Re1B C15B 102.0(5)
C11B Re1B C15B 94.9(5)
C3B Re1B C15B 148.3(4)
C1B Re1B C15B 131.4(4)
C12B Re1B C14B 136.1(5)
C11B Re1B C14B 91.0(5)
C3B Re1B C14B 135.6(4)
C1B Re1B C14B 96.1(4)
C15B Re1B C14B 35.7(4)
C12B Re1B C13B 151.8(4)
C11B Re1B C13B 121.5(5)
C3B Re1B C13B 99.7(4)
C1B Re1B C13B 84.7(4)
C15B Re1B C13B 60.0(4)
C14B Re1B C13B 36.9(4)
C12B Re1B C16B 93.4(4)
C11B Re1B C16B 127.5(5)
C3B Re1B C16B 114.2(5)
C1B Re1B C16B 143.2(4)
C15B Re1B C16B 35.6(5)
C14B Re1B C16B 59.4(4)
C13B Re1B C16B 59.1(4)
C12B Re1B C17B 118.6(5)
C11B Re1B C17B 150.4(5)
C3B Re1B C17B 89.6(4)
C1B Re1B C17B 109.2(4)
C15B Re1B C17B 59.7(4)
C14B Re1B C17B 59.6(4)
C13B Re1B C17B 34.6(4)
C16B Re1B C17B 36.0(4)
C2B C1B Re1B 94.4(6)
C3B C2B C1B 104.0(8)
C3B C2B P1B 137.3(8)
C1B C2B P1B 118.6(7)
C2B C3B C7B 127.2(11)
C2B C3B Re1B 97.6(7)
C7B C3B Re1B 135.2(9)
C2B P1B C4B 110.9(6)
C2B P1B C5B 118.9(5)
C4B P1B C5B 110.4(6)
C2B P1B C6B 105.5(4)
C4B P1B C6B 107.5(6)
C5B P1B C6B 102.5(6)
C3B C7B C8B 115.6(11)
C3B C7B C9B 112.1(10)
C8B C7B C9B 105.7(11)
C3B C7B C10B 106.7(10)
C8B C7B C10B 109.8(11)
C9B C7B C10B 106.7(11)
O1B C11B Re1B 174.7(13)
O2B C12B Re1B 175.2(12)
C17B C13B C14B 108.7(9)
C17B C13B C18B 125.7(10)
C14B C13B C18B 124.9(10)
C17B C13B Re1B 75.6(6)
C14B C13B Re1B 69.7(6)
C18B C13B Re1B 127.7(7)
C15B C14B C13B 107.4(10)
C15B C14B C19B 125.9(12)
C13B C14B C19B 126.5(12)
C15B C14B Re1B 71.8(7)
C13B C14B Re1B 73.4(6)
C19B C14B Re1B 123.4(7)
C14B C15B C16B 109.3(10)
C14B C15B C20B 125.0(14)
C16B C15B C20B 125.2(14)
C14B C15B Re1B 72.4(6)
C16B C15B Re1B 74.5(7)
C20B C15B Re1B 125.5(8)
C15B C16B C17B 108.3(9)
C15B C16B C21B 129.2(14)
C17B C16B C21B 122.1(14)
C15B C16B Re1B 69.9(6)
C17B C16B Re1B 74.6(6)
C21B C16B Re1B 127.1(8)
C13B C17B C16B 106.3(10)
C13B C17B C22B 122.6(11)
C16B C17B C22B 130.9(12)
C13B C17B Re1B 69.8(6)
C16B C17B Re1B 69.4(6)
C22B C17B Re1B 130.1(7)
F4 B1 F3 111.3(9)
F4 B1 F2 109.9(10)
F3 B1 F2 107.3(9)
F4 B1 F1 111.2(8)
F3 B1 F1 110.6(8)
F2 B1 F1 106.3(8)
F8 B2 F6 111.2(11)
F8 B2 F7 111.1(10)
F6 B2 F7 110.8(10)
F8 B2 F5 109.4(10)
F6 B2 F5 108.6(8)
F7 B2 F5 105.6(9)

loop_
_geom_bond_atom_site_label_1
_geom_bond_atom_site_label_2
_geom_bond_distance
Re1A C11A 1.918(12)
Re1A C12A 1.928(11)
Re1A C3A 2.186(9)
Re1A C1A 2.220(9)
Re1A C14A 2.265(9)
Re1A C15A 2.267(9)
Re1A C13A 2.335(10)
Re1A C16A 2.349(10)
Re1A C17A 2.375(9)
C1A C2A 1.516(12)
C2A C3A 1.326(13)
C2A P1A 1.802(9)
C3A C7A 1.559(13)
P1A C4A 1.768(11)
P1A C5A 1.789(11)
P1A C6A 1.793(9)
C7A C8A 1.510(15)
C7A C9A 1.534(14)
C7A C10A 1.553(14)
C11A O1A 1.146(13)
C12A O2A 1.150(12)
C13A C17A 1.401(14)
C13A C14A 1.430(13)
C13A C18A 1.503(13)
C14A C15A 1.425(13)
C14A C19A 1.525(14)
C15A C16A 1.453(15)
C15A C20A 1.477(14)
C16A C17A 1.419(13)
C16A C21A 1.493(15)
C17A C22A 1.504(13)
Re1B C12B 1.888(15)
Re1B C11B 1.917(12)
Re1B C3B 2.170(12)
Re1B C1B 2.212(10)
Re1B C15B 2.264(11)
Re1B C14B 2.272(11)
Re1B C13B 2.321(11)
Re1B C16B 2.324(11)
Re1B C17B 2.395(9)
C1B C2B 1.466(13)
C2B C3B 1.419(14)
C2B P1B 1.792(11)
C3B C7B 1.50(2)
P1B C4B 1.796(12)
P1B C5B 1.807(12)
P1B C6B 1.813(12)
C7B C8B 1.52(2)
C7B C9B 1.54(2)
C7B C10B 1.56(2)
C11B O1B 1.168(14)
C12B O2B 1.18(2)
C13B C17B 1.403(14)
C13B C14B 1.454(14)
C13B C18B 1.504(15)
C14B C15B 1.39(2)
C14B C19B 1.50(2)
C15B C16B 1.40(2)
C15B C20B 1.51(2)
C16B C17B 1.46(2)
C16B C21B 1.53(2)
C17B C22B 1.51(2)
B1 F4 1.355(13)
B1 F3 1.376(12)
B1 F2 1.386(13)
B1 F1 1.398(12)
B2 F8 1.27(2)
B2 F6 1.366(13)
B2 F7 1.395(13)
B2 F5 1.437(11)

loop_
_geom_torsion_atom_site_label_1
_geom_torsion_atom_site_label_2
_geom_torsion_atom_site_label_3
_geom_torsion_atom_site_label_4
_geom_torsion
C11A Re1A C1A C2A 137.6(7)
C12A Re1A C1A C2A 68.9(7)
C3A Re1A C1A C2A 4.7(6)
C14A Re1A C1A C2A -133.8(6)
C15A Re1A C1A C2A -139.6(6)
C13A Re1A C1A C2A -99.7(6)
C16A Re1A C1A C2A -84.9(8)
C17A Re1A C1A C2A -74.1(6)
Re1A C1A C2A C3A -7.0(8)
Re1A C1A C2A P1A 175.2(5)
C1A C2A C3A C7A -170.4(9)
P1A C2A C3A C7A 6.6(20)
C1A C2A C3A Re1A 7.2(8)
P1A C2A C3A Re1A -175.8(9)
C11A Re1A C3A C2A -57.0(8)
C12A Re1A C3A C2A -134.6(7)
C1A Re1A C3A C2A -5.5(6)
C14A Re1A C3A C2A 64.1(9)
C15A Re1A C3A C2A 121.9(8)
C13A Re1A C3A C2A 73.0(7)
C16A Re1A C3A C2A 133.4(7)
C17A Re1A C3A C2A 106.1(7)
C11A Re1A C3A C7A 120.5(9)
C12A Re1A C3A C7A 42.9(9)
C1A Re1A C3A C7A 172.1(10)
C14A Re1A C3A C7A -118.4(9)
C15A Re1A C3A C7A -60.6(12)
C13A Re1A C3A C7A -109.5(9)
C16A Re1A C3A C7A -49.1(9)
C17A Re1A C3A C7A -76.4(9)
C3A C2A P1A C4A 77.4(13)
C1A C2A P1A C4A -105.9(8)
C3A C2A P1A C5A -47.4(15)
C1A C2A P1A C5A 129.3(8)
C3A C2A P1A C6A -165.1(12)
C1A C2A P1A C6A 11.6(9)
C2A C3A C7A C8A -43.7(15)
Re1A C3A C7A C8A 139.4(8)
C2A C3A C7A C9A -165.0(11)
Re1A C3A C7A C9A 18.1(13)
C2A C3A C7A C10A 76.6(14)
Re1A C3A C7A C10A -100.3(10)
C12A Re1A C11A O1A -134.8(370)
C3A Re1A C11A O1A 144.9(368)
C1A Re1A C11A O1A 99.3(369)
C14A Re1A C11A O1A 1.8(369)
C15A Re1A C11A O1A -34.5(370)
C13A Re1A C11A O1A 24.9(371)
C16A Re1A C11A O1A -47.8(371)
C17A Re1A C11A O1A -0.1(374)
C11A Re1A C12A O2A 54.0(126)
C3A Re1A C12A O2A 171.4(126)
C1A Re1A C12A O2A 119.0(126)
C14A Re1A C12A O2A -27.6(129)
C15A Re1A C12A O2A -40.4(127)
C13A Re1A C12A O2A -85.8(126)
C16A Re1A C12A O2A -76.6(126)
C17A Re1A C12A O2A -101.7(126)
C11A Re1A C13A C17A -157.9(6)
C12A Re1A C13A C17A -25.0(11)
C3A Re1A C13A C17A 74.3(6)
C1A Re1A C13A C17A 133.8(6)
C14A Re1A C13A C17A -116.3(9)
C15A Re1A C13A C17A -78.4(6)
C16A Re1A C13A C17A -35.7(6)
C11A Re1A C13A C14A -41.6(7)
C12A Re1A C13A C14A 91.3(10)
C3A Re1A C13A C14A -169.4(6)
C1A Re1A C13A C14A -109.9(6)
C15A Re1A C13A C14A 37.9(6)
C16A Re1A C13A C14A 80.6(7)
C17A Re1A C13A C14A 116.3(9)
C11A Re1A C13A C18A 79.6(10)
C12A Re1A C13A C18A -147.4(9)
C3A Re1A C13A C18A -48.2(10)
C1A Re1A C13A C18A 11.4(9)
C14A Re1A C13A C18A 121.3(12)
C15A Re1A C13A C18A 159.2(11)
C16A Re1A C13A C18A -158.2(11)
C17A Re1A C13A C18A -122.4(12)
C17A C13A C14A C15A 0.8(11)
C18A C13A C14A C15A 173.4(10)
Re1A C13A C14A C15A -64.1(7)
C17A C13A C14A C19A -173.6(10)
C18A C13A C14A C19A -1.0(17)
Re1A C13A C14A C19A 121.5(11)
C17A C13A C14A Re1A 64.9(7)
C18A C13A C14A Re1A -122.5(11)
C11A Re1A C14A C15A -99.1(6)
C12A Re1A C14A C15A -21.3(9)
C3A Re1A C14A C15A 131.2(6)
C1A Re1A C14A C15A -172.9(6)
C13A Re1A C14A C15A 116.3(9)
C16A Re1A C14A C15A 39.0(6)
C17A Re1A C14A C15A 79.8(6)
C11A Re1A C14A C13A 144.7(7)
C12A Re1A C14A C13A -137.6(6)
C3A Re1A C14A C13A 14.9(8)
C1A Re1A C14A C13A 70.8(6)
C15A Re1A C14A C13A -116.3(9)
C16A Re1A C14A C13A -77.2(7)
C17A Re1A C14A C13A -36.5(6)
C11A Re1A C14A C19A 21.1(9)
C12A Re1A C14A C19A 98.8(9)
C3A Re1A C14A C19A -108.7(9)
C1A Re1A C14A C19A -52.7(8)
C15A Re1A C14A C19A 120.2(11)
C13A Re1A C14A C19A -123.5(11)
C16A Re1A C14A C19A 159.2(9)
C17A Re1A C14A C19A -160.0(9)
C13A C14A C15A C16A -1.2(11)
C19A C14A C15A C16A 173.3(10)
Re1A C14A C15A C16A -67.1(6)
C13A C14A C15A C20A -171.0(10)
C19A C14A C15A C20A 3.5(17)
Re1A C14A C15A C20A 123.1(11)
C13A C14A C15A Re1A 65.9(7)
C19A C14A C15A Re1A -119.6(10)
C11A Re1A C15A C14A 83.1(6)
C12A Re1A C15A C14A 165.1(6)
C3A Re1A C15A C14A -95.9(8)
C1A Re1A C15A C14A 9.7(8)
C13A Re1A C15A C14A -37.4(6)
C16A Re1A C15A C14A -113.9(8)
C17A Re1A C15A C14A -77.5(6)
C11A Re1A C15A C16A -163.0(6)
C12A Re1A C15A C16A -81.0(6)
C3A Re1A C15A C16A 18.0(10)
C1A Re1A C15A C16A 123.6(6)
C14A Re1A C15A C16A 113.9(8)
C13A Re1A C15A C16A 76.5(6)
C17A Re1A C15A C16A 36.4(5)
C11A Re1A C15A C20A -40.4(10)
C12A Re1A C15A C20A 41.6(10)
C3A Re1A C15A C20A 140.6(9)
C1A Re1A C15A C20A -113.8(9)
C14A Re1A C15A C20A -123.5(12)
C13A Re1A C15A C20A -160.9(11)
C16A Re1A C15A C20A 122.6(12)
C17A Re1A C15A C20A 159.0(11)
C14A C15A C16A C17A 1.1(10)
C20A C15A C16A C17A 171.3(9)
Re1A C15A C16A C17A -63.8(6)
C14A C15A C16A C21A -173.8(9)
C20A C15A C16A C21A -3.7(15)
Re1A C15A C16A C21A 121.2(9)
C14A C15A C16A Re1A 65.0(6)
C20A C15A C16A Re1A -124.9(10)
C11A Re1A C16A C17A 139.2(6)
C12A Re1A C16A C17A -139.6(6)
C3A Re1A C16A C17A -53.1(7)
C1A Re1A C16A C17A 18.1(9)
C14A Re1A C16A C17A 77.6(6)
C15A Re1A C16A C17A 116.6(8)
C13A Re1A C16A C17A 35.3(6)
C11A Re1A C16A C15A 22.6(8)
C12A Re1A C16A C15A 103.7(6)
C3A Re1A C16A C15A -169.8(6)
C1A Re1A C16A C15A -98.6(7)
C14A Re1A C16A C15A -39.0(6)
C13A Re1A C16A C15A -81.3(6)
C17A Re1A C16A C15A -116.6(8)
C11A Re1A C16A C21A -96.3(11)
C12A Re1A C16A C21A -15.1(10)
C3A Re1A C16A C21A 71.4(10)
C1A Re1A C16A C21A 142.6(9)
C14A Re1A C16A C21A -157.9(11)
C15A Re1A C16A C21A -118.9(12)
C13A Re1A C16A C21A 159.8(11)
C17A Re1A C16A C21A 124.5(12)
C14A C13A C17A C16A -0.1(11)
C18A C13A C17A C16A -172.9(9)
Re1A C13A C17A C16A 61.5(7)
C14A C13A C17A C22A 169.4(9)
C18A C13A C17A C22A -3.4(16)
Re1A C13A C17A C22A -129.0(9)
C14A C13A C17A Re1A -61.6(7)
C18A C13A C17A Re1A 125.6(11)
C15A C16A C17A C13A -0.6(11)
C21A C16A C17A C13A 174.2(10)
Re1A C16A C17A C13A -61.2(7)
C15A C16A C17A C22A -169.5(9)
C21A C16A C17A C22A 5.3(16)
Re1A C16A C17A C22A 129.9(9)
C15A C16A C17A Re1A 60.6(6)
C21A C16A C17A Re1A -124.6(10)
C11A Re1A C17A C13A 40.4(10)
C12A Re1A C17A C13A 166.9(6)
C3A Re1A C17A C13A -108.6(6)
C1A Re1A C17A C13A -49.3(6)
C14A Re1A C17A C13A 38.2(6)
C15A Re1A C17A C13A 81.0(6)
C16A Re1A C17A C13A 119.2(9)
C11A Re1A C17A C16A -78.8(9)
C12A Re1A C17A C16A 47.7(7)
C3A Re1A C17A C16A 132.2(6)
C1A Re1A C17A C16A -168.5(6)
C14A Re1A C17A C16A -81.0(6)
C15A Re1A C17A C16A -38.2(6)
C13A Re1A C17A C16A -119.2(9)
C11A Re1A C17A C22A 157.4(9)
C12A Re1A C17A C22A -76.1(10)
C3A Re1A C17A C22A 8.4(9)
C1A Re1A C17A C22A 67.7(9)
C14A Re1A C17A C22A 155.1(10)
C15A Re1A C17A C22A -162.0(10)
C13A Re1A C17A C22A 117.0(12)
C16A Re1A C17A C22A -123.8(12)
C12B Re1B C1B C2B 72.6(8)
C11B Re1B C1B C2B 139.3(7)
C3B Re1B C1B C2B 7.8(5)
C15B Re1B C1B C2B -137.4(6)
C14B Re1B C1B C2B -131.2(6)
C13B Re1B C1B C2B -96.1(6)
C16B Re1B C1B C2B -86.5(9)
C17B Re1B C1B C2B -71.3(6)
Re1B C1B C2B C3B -10.9(7)
Re1B C1B C2B P1B 172.2(5)
C1B C2B C3B C7B -166.5(11)
P1B C2B C3B C7B 9.5(17)
C1B C2B C3B Re1B 11.2(7)
P1B C2B C3B Re1B -172.9(8)
C12B Re1B C3B C2B -137.3(7)
C11B Re1B C3B C2B -62.2(8)
C1B Re1B C3B C2B -8.1(5)
C15B Re1B C3B C2B 117.1(8)
C14B Re1B C3B C2B 60.8(8)
C13B Re1B C3B C2B 70.7(6)
C16B Re1B C3B C2B 131.0(6)
C17B Re1B C3B C2B 103.9(6)
C12B Re1B C3B C7B 40.0(12)
C11B Re1B C3B C7B 115.1(11)
C1B Re1B C3B C7B 169.2(13)
C15B Re1B C3B C7B -65.6(15)
C14B Re1B C3B C7B -121.9(11)
C13B Re1B C3B C7B -112.0(11)
C16B Re1B C3B C7B -51.6(12)
C17B Re1B C3B C7B -78.8(11)
C3B C2B P1B C4B 76.7(11)
C1B C2B P1B C4B -107.8(9)
C3B C2B P1B C5B -53.0(12)
C1B C2B P1B C5B 122.5(8)
C3B C2B P1B C6B -167.2(10)
C1B C2B P1B C6B 8.3(9)
C2B C3B C7B C8B -43.7(16)
Re1B C3B C7B C8B 139.6(11)
C2B C3B C7B C9B -164.9(11)
Re1B C3B C7B C9B 18.5(17)
C2B C3B C7B C10B 78.7(15)
Re1B C3B C7B C10B -98.0(12)
C12B Re1B C11B O1B -140.6(102)
C3B Re1B C11B O1B 140.3(101)
C1B Re1B C11B O1B 92.3(102)
C15B Re1B C11B O1B -39.3(102)
C14B Re1B C11B O1B -3.7(102)
C13B Re1B C11B O1B 18.3(103)
C16B Re1B C11B O1B -54.9(103)
C17B Re1B C11B O1B -10.5(107)
C11B Re1B C12B O2B -10.9(158)
C3B Re1B C12B O2B 107.6(159)
C1B Re1B C12B O2B 53.9(160)
C15B Re1B C12B O2B -103.6(158)
C14B Re1B C12B O2B -90.7(158)
C13B Re1B C12B O2B -150.4(152)
C16B Re1B C12B O2B -138.4(158)
C17B Re1B C12B O2B -165.4(156)
C12B Re1B C13B C17B -23.5(14)
C11B Re1B C13B C17B -155.2(6)
C3B Re1B C13B C17B 74.9(7)
C1B Re1B C13B C17B 135.8(7)
C15B Re1B C13B C17B -79.0(7)
C14B Re1B C13B C17B -116.6(9)
C16B Re1B C13B C17B -37.5(7)
C12B Re1B C13B C14B 93.1(13)
C11B Re1B C13B C14B -38.6(8)
C3B Re1B C13B C14B -168.5(6)
C1B Re1B C13B C14B -107.6(6)
C15B Re1B C13B C14B 37.6(7)
C16B Re1B C13B C14B 79.1(7)
C17B Re1B C13B C14B 116.6(9)
C12B Re1B C13B C18B -147.8(13)
C11B Re1B C13B C18B 80.5(11)
C3B Re1B C13B C18B -49.4(10)
C1B Re1B C13B C18B 11.5(10)
C15B Re1B C13B C18B 156.7(12)
C14B Re1B C13B C18B 119.1(13)
C16B Re1B C13B C18B -161.8(12)
C17B Re1B C13B C18B -124.3(13)
C17B C13B C14B C15B 1.9(12)
C18B C13B C14B C15B 173.2(10)
Re1B C13B C14B C15B -64.2(7)
C17B C13B C14B C19B -174.2(10)
C18B C13B C14B C19B -2.9(17)
Re1B C13B C14B C19B 119.6(11)
C17B C13B C14B Re1B 66.1(7)
C18B C13B C14B Re1B -122.5(11)
C12B Re1B C14B C15B -21.9(10)
C11B Re1B C14B C15B -96.9(7)
C3B Re1B C14B C15B 131.6(7)
C1B Re1B C14B C15B -172.1(7)
C13B Re1B C14B C15B 115.2(9)
C16B Re1B C14B C15B 37.2(7)
C17B Re1B C14B C15B 79.2(7)
C12B Re1B C14B C13B -137.1(8)
C11B Re1B C14B C13B 147.8(6)
C3B Re1B C14B C13B 16.4(9)
C1B Re1B C14B C13B 72.6(6)
C15B Re1B C14B C13B -115.2(9)
C16B Re1B C14B C13B -78.1(7)
C17B Re1B C14B C13B -36.0(6)
C12B Re1B C14B C19B 99.7(13)
C11B Re1B C14B C19B 24.6(11)
C3B Re1B C14B C19B -106.8(11)
C1B Re1B C14B C19B -50.5(11)
C15B Re1B C14B C19B 121.6(14)
C13B Re1B C14B C19B -123.2(14)
C16B Re1B C14B C19B 158.7(13)
C17B Re1B C14B C19B -159.2(12)
C13B C14B C15B C16B -0.7(12)
C19B C14B C15B C16B 175.4(10)
Re1B C14B C15B C16B -66.0(8)
C13B C14B C15B C20B -173.3(11)
C19B C14B C15B C20B 2.9(18)
Re1B C14B C15B C20B 121.5(12)
C13B C14B C15B Re1B 65.3(7)
C19B C14B C15B Re1B -118.6(11)
C12B Re1B C15B C14B 164.7(7)
C11B Re1B C15B C14B 85.0(7)
C3B Re1B C15B C14B -94.4(10)
C1B Re1B C15B C14B 10.5(9)
C13B Re1B C15B C14B -38.8(6)
C16B Re1B C15B C14B -116.6(10)
C17B Re1B C15B C14B -79.0(7)
C12B Re1B C15B C16B -78.8(8)
C11B Re1B C15B C16B -158.5(8)
C3B Re1B C15B C16B 22.2(12)
C1B Re1B C15B C16B 127.1(7)
C14B Re1B C15B C16B 116.6(10)
C13B Re1B C15B C16B 77.8(7)
C17B Re1B C15B C16B 37.5(6)
C12B Re1B C15B C20B 43.8(15)
C11B Re1B C15B C20B -35.9(15)
C3B Re1B C15B C20B 144.7(14)
C1B Re1B C15B C20B -110.4(14)
C14B Re1B C15B C20B -120.9(17)
C13B Re1B C15B C20B -159.7(16)
C16B Re1B C15B C20B 122.6(17)
C17B Re1B C15B C20B 160.1(16)
C14B C15B C16B C17B -0.7(12)
C20B C15B C16B C17B 171.9(11)
Re1B C15B C16B C17B -65.3(7)
C14B C15B C16B C21B -173.3(11)
C20B C15B C16B C21B -0.8(20)
Re1B C15B C16B C21B 122.1(12)
C14B C15B C16B Re1B 64.6(7)
C20B C15B C16B Re1B -122.9(12)
C12B Re1B C16B C15B 106.1(8)
C11B Re1B C16B C15B 27.4(10)
C3B Re1B C16B C15B -167.5(7)
C1B Re1B C16B C15B -91.6(10)
C14B Re1B C16B C15B -37.3(6)
C13B Re1B C16B C15B -80.5(7)
C17B Re1B C16B C15B -116.5(9)
C12B Re1B C16B C17B -137.4(8)
C11B Re1B C16B C17B 144.0(7)
C3B Re1B C16B C17B -50.9(7)
C1B Re1B C16B C17B 24.9(11)
C15B Re1B C16B C17B 116.5(9)
C14B Re1B C16B C17B 79.2(6)
C13B Re1B C16B C17B 36.0(6)
C12B Re1B C16B C21B -18.4(15)
C11B Re1B C16B C21B -97.1(16)
C3B Re1B C16B C21B 68.0(15)
C1B Re1B C16B C21B 143.9(13)
C15B Re1B C16B C21B -124.5(18)
C14B Re1B C16B C21B -161.8(16)
C13B Re1B C16B C21B 155.0(16)
C17B Re1B C16B C21B 119.0(18)
C14B C13B C17B C16B -2.2(11)
C18B C13B C17B C16B -173.5(10)
Re1B C13B C17B C16B 60.1(7)
C14B C13B C17B C22B 172.3(9)
C18B C13B C17B C22B 1.0(16)
Re1B C13B C17B C22B -125.4(9)
C14B C13B C17B Re1B -62.3(7)
C18B C13B C17B Re1B 126.4(11)
C15B C16B C17B C13B 1.8(12)
C21B C16B C17B C13B 175.1(11)
Re1B C16B C17B C13B -60.4(7)
C15B C16B C17B C22B -172.0(10)
C21B C16B C17B C22B 1.2(17)
Re1B C16B C17B C22B 125.7(11)
C15B C16B C17B Re1B 62.2(7)
C21B C16B C17B Re1B -124.5(11)
C12B Re1B C17B C13B 167.6(7)
C11B Re1B C17B C13B 46.3(11)
C3B Re1B C17B C13B -107.9(7)
C1B Re1B C17B C13B -47.3(7)
C15B Re1B C17B C13B 80.1(7)
C14B Re1B C17B C13B 38.5(6)
C16B Re1B C17B C13B 117.2(9)
C12B Re1B C17B C16B 50.3(9)
C11B Re1B C17B C16B -70.9(11)
C3B Re1B C17B C16B 134.9(7)
C1B Re1B C17B C16B -164.5(7)
C15B Re1B C17B C16B -37.1(7)
C14B Re1B C17B C16B -78.7(7)
C13B Re1B C17B C16B -117.2(9)
C12B Re1B C17B C22B -76.3(13)
C11B Re1B C17B C22B 162.5(12)
C3B Re1B C17B C22B 8.3(12)
C1B Re1B C17B C22B 68.8(12)
C15B Re1B C17B C22B -163.7(14)
C14B Re1B C17B C22B 154.6(13)
C13B Re1B C17B C22B 116.1(14)
C16B Re1B C17B C22B -126.6(15)
